data_1548883
loop_
_publ_author_name
'Chantarojsiri, Teera'
'Ziller, Joseph W.'
'Yang, Jenny Y.'

_publ_section_title
;
 Incorporation of redox-inactive cations promotes iron catalyzed aerobic
 C-H oxidation at mild potentials.
;
_journal_issue 9
_journal_name_full 'Chemical science'
_journal_page_first 2567
_journal_page_last 2574
_journal_paper_doi 10.1039/c7sc04486k
_journal_volume 9
_journal_year 2018
_chemical_formula_sum 'C52 H54 Ba2 F12 Fe2 N6 O24 S4'
_chemical_formula_weight 1889.63
_space_group_crystal_system triclinic
_space_group_IT_number 2
_space_group_name_Hall '-P 1'
_space_group_name_H-M_alt 'P -1'
_symmetry_space_group_name_Hall '-P 1'
_symmetry_space_group_name_H-M 'P -1'
_atom_sites_solution_hydrogens geom
_atom_sites_solution_primary dual
_atom_sites_solution_secondary difmap
_audit_creation_method SHELXL-2014/7
_audit_update_record
;
2017-10-16 deposited with the CCDC.
2018-01-29 downloaded from the CCDC.
;
_cell_angle_alpha 75.9118(8)
_cell_angle_beta 86.5298(8)
_cell_angle_gamma 71.8096(8)
_cell_formula_units_Z 1
_cell_length_a 10.8491(7)
_cell_length_b 11.7518(8)
_cell_length_c 14.5176(10)
_cell_measurement_reflns_used 9935
_cell_measurement_temperature 88(2)
_cell_measurement_theta_max 28.88
_cell_measurement_theta_min 2.43
_cell_volume 1705.3(2)
_computing_cell_refinement 'Bruker SAINT 8.34a, 2013'
_computing_data_collection 'Bruker APEX2 2014.11-0, 2014'
_computing_data_reduction 'Bruker SAINT 8.34a, 2013'
_computing_molecular_graphics 'Bruker SHELXTL'
_computing_publication_material 'Bruker SHELXTL'
_computing_structure_refinement 'SHELXL-2014/7 (Sheldrick, 2014)'
_computing_structure_solution 'Bruker SHELXTL 2014/4'
_diffrn_ambient_temperature 88(2)
_diffrn_measured_fraction_theta_full 0.999
_diffrn_measured_fraction_theta_max 0.913
_diffrn_measurement_device_type 'Bruker SMART APEX II CCD'
_diffrn_measurement_method '\f and \w scans'
_diffrn_radiation_type MoK\a
_diffrn_radiation_wavelength 0.71073
_diffrn_reflns_av_R_equivalents 0.0177
_diffrn_reflns_av_unetI/netI 0.0217
_diffrn_reflns_Laue_measured_fraction_full 0.999
_diffrn_reflns_Laue_measured_fraction_max 0.913
_diffrn_reflns_limit_h_max 14
_diffrn_reflns_limit_h_min -14
_diffrn_reflns_limit_k_max 15
_diffrn_reflns_limit_k_min -15
_diffrn_reflns_limit_l_max 19
_diffrn_reflns_limit_l_min -19
_diffrn_reflns_number 21189
_diffrn_reflns_point_group_measured_fraction_full 0.999
_diffrn_reflns_point_group_measured_fraction_max 0.913
_diffrn_reflns_theta_full 25.500
_diffrn_reflns_theta_max 29.047
_diffrn_reflns_theta_min 1.877
_diffrn_source 'fine-focus sealed tube'
_exptl_absorpt_coefficient_mu 1.792
_exptl_absorpt_correction_T_max 0.7458
_exptl_absorpt_correction_T_min 0.6271
_exptl_absorpt_correction_type multi-scan
_exptl_absorpt_process_details 'Bruker SADABS 2014/5'
_exptl_crystal_colour orange
_exptl_crystal_density_diffrn 1.840
_exptl_crystal_density_meas ?
_exptl_crystal_density_method not_measured
_exptl_crystal_description prism
_exptl_crystal_F_000 936
_exptl_crystal_size_max 0.399
_exptl_crystal_size_mid 0.195
_exptl_crystal_size_min 0.100
_refine_diff_density_max 1.316
_refine_diff_density_min -0.511
_refine_diff_density_rms 0.075
_refine_ls_extinction_method none
_refine_ls_goodness_of_fit_ref 1.034
_refine_ls_hydrogen_treatment constr
_refine_ls_matrix_type full
_refine_ls_number_parameters 499
_refine_ls_number_reflns 8297
_refine_ls_number_restraints 0
_refine_ls_restrained_S_all 1.034
_refine_ls_R_factor_all 0.0243
_refine_ls_R_factor_gt 0.0221
_refine_ls_shift/su_max 0.001
_refine_ls_shift/su_mean 0.000
_refine_ls_structure_factor_coef Fsqd
_refine_ls_weighting_details 'w=1/[\s^2^(Fo^2^)+(0.0259P)^2^+1.5758P] where P=(Fo^2^+2Fc^2^)/3'
_refine_ls_weighting_scheme calc
_refine_ls_wR_factor_gt 0.0542
_refine_ls_wR_factor_ref 0.0554
_reflns_Friedel_coverage 0.000
_reflns_number_gt 7734
_reflns_number_total 8297
_reflns_threshold_expression 'I > 2\s(I)'
_cod_data_source_file c7sc04486k2.cif
_cod_data_source_block jyy92
_cod_depositor_comments
;
The following automatic conversions were performed:

'_exptl_crystal_density_meas' value 'not_measured' was changed to '?'
- the value is perceived as not measured.

Automatic conversion script
Id: cif_fix_values 4973 2017-02-22 13:04:09Z antanas 

 Adding full bibliography for 1548883--1548887.cif.
;
_cod_database_code 1548883
_shelx_shelxl_version_number 2014/7
_shelx_space_group_comment
; 
The symmetry employed for this shelxl refinement is uniquely defined 
by the following loop, which should always be used as a source of 
symmetry information in preference to the above space-group names. 
They are only intended as comments. 
;
_shelx_estimated_absorpt_t_min 0.535
_shelx_estimated_absorpt_t_max 0.841

loop_
_space_group_symop_operation_xyz
'x, y, z'
'-x, -y, -z'

loop_
_atom_site_label
_atom_site_type_symbol
_atom_site_fract_x
_atom_site_fract_y
_atom_site_fract_z
_atom_site_U_iso_or_equiv
_atom_site_adp_type
_atom_site_occupancy
_atom_site_site_symmetry_order
_atom_site_calc_flag
_atom_site_refinement_flags_posn
_atom_site_refinement_flags_adp
_atom_site_refinement_flags_occupancy
_atom_site_disorder_assembly
_atom_site_disorder_group
Ba1 Ba 0.38642(2) 0.41548(2) 0.70762(2) 0.01341(4) Uani 1 1 d . . . . .
Fe1 Fe 0.03398(2) 0.54864(2) 0.71666(2) 0.01177(6) Uani 1 1 d . . . . .
S1 S 0.33219(4) 0.25939(4) 0.99066(3) 0.01511(9) Uani 1 1 d . . . . .
S2 S 0.43846(5) 0.66741(4) 0.51700(4) 0.01869(10) Uani 1 1 d . . . . .
F1 F 0.15857(12) 0.18766(12) 0.91984(10) 0.0275(3) Uani 1 1 d . . . . .
F2 F 0.33446(12) 0.04149(11) 0.97146(9) 0.0237(3) Uani 1 1 d . . . . .
F3 F 0.19375(13) 0.11525(12) 1.07035(9) 0.0291(3) Uani 1 1 d . . . . .
F4 F 0.29814(17) 0.88838(15) 0.42680(11) 0.0538(5) Uani 1 1 d . . . . .
F5 F 0.24275(13) 0.83399(12) 0.57002(10) 0.0309(3) Uani 1 1 d . . . . .
F6 F 0.41757(16) 0.88517(15) 0.53999(15) 0.0531(5) Uani 1 1 d . . . . .
O1 O 0.15135(12) 0.40358(12) 0.67950(9) 0.0151(3) Uani 1 1 d . . . . .
O2 O 0.18029(12) 0.59947(12) 0.74464(9) 0.0147(3) Uani 1 1 d . . . . .
O3 O 0.39457(13) 0.58635(13) 0.82098(10) 0.0183(3) Uani 1 1 d . . . . .
O4 O 0.6206(4) 0.4072(4) 0.7788(3) 0.0193(8) Uani 0.55 1 d . . P A 1
O4B O 0.6109(5) 0.3835(5) 0.8151(3) 0.0200(10) Uani 0.45 1 d . . P A 2
O5 O 0.57676(13) 0.18571(13) 0.74841(11) 0.0213(3) Uani 1 1 d . . . . .
O6 O 0.32468(13) 0.18988(12) 0.70882(10) 0.0165(3) Uani 1 1 d . . . . .
O7 O 0.36965(16) 0.29482(14) 0.89313(11) 0.0264(3) Uani 1 1 d . . . . .
O8 O 0.23308(15) 0.35413(14) 1.02316(12) 0.0262(3) Uani 1 1 d . . . . .
O9 O 0.43894(15) 0.19016(14) 1.05571(12) 0.0292(3) Uani 1 1 d . . . . .
O10 O 0.47527(18) 0.61828(17) 0.61532(12) 0.0408(5) Uani 1 1 d . . . . .
O11 O 0.3434(3) 0.6074(4) 0.5051(7) 0.0253(16) Uani 0.60(2) 1 d . . P A 1
O11B O 0.3596(6) 0.6338(6) 0.4547(10) 0.024(2) Uani 0.40(2) 1 d . . P A 2
O12 O 0.54430(17) 0.67731(14) 0.45489(11) 0.0313(4) Uani 1 1 d . . . . .
N1 N -0.10688(15) 0.54715(15) 0.62898(11) 0.0150(3) Uani 1 1 d . . . . .
N2 N -0.08443(15) 0.72655(14) 0.70651(11) 0.0145(3) Uani 1 1 d . . . . .
N3 N -0.02947(15) 0.46664(15) 0.84789(11) 0.0172(3) Uani 1 1 d . . . . .
C1 C 0.11947(18) 0.31934(17) 0.64903(13) 0.0139(3) Uani 1 1 d . . . . .
C2 C 0.21398(18) 0.20146(17) 0.65972(13) 0.0160(4) Uani 1 1 d . . . . .
C3 C 0.1912(2) 0.11051(19) 0.62488(15) 0.0218(4) Uani 1 1 d . . . . .
H3A H 0.2555 0.0324 0.6319 0.026 Uiso 1 1 calc R U . . .
C4 C 0.0726(2) 0.1340(2) 0.57903(16) 0.0258(4) Uani 1 1 d . . . . .
H4A H 0.0573 0.0718 0.5543 0.031 Uiso 1 1 calc R U . . .
C5 C -0.0217(2) 0.2461(2) 0.56954(15) 0.0232(4) Uani 1 1 d . . . . .
H5A H -0.1015 0.2601 0.5385 0.028 Uiso 1 1 calc R U . . .
C6 C -0.00167(18) 0.34106(18) 0.60525(14) 0.0169(4) Uani 1 1 d . . . . .
C7 C -0.10553(18) 0.45804(18) 0.59159(14) 0.0171(4) Uani 1 1 d . . . . .
H7A H -0.1773 0.4693 0.5523 0.021 Uiso 1 1 calc R U . . .
C8 C -0.21152(19) 0.66530(18) 0.60386(14) 0.0194(4) Uani 1 1 d . . . . .
H8A H -0.2957 0.6496 0.6015 0.023 Uiso 1 1 calc R U . . .
H8B H -0.1959 0.7125 0.5402 0.023 Uiso 1 1 calc R U . . .
C9 C -0.21691(18) 0.74063(18) 0.67757(14) 0.0188(4) Uani 1 1 d . . . . .
H9A H -0.2629 0.8287 0.6500 0.023 Uiso 1 1 calc R U . . .
H9B H -0.2653 0.7117 0.7337 0.023 Uiso 1 1 calc R U . . .
C10 C -0.05476(18) 0.81567(17) 0.72604(13) 0.0158(4) Uani 1 1 d . . . . .
H10A H -0.1199 0.8935 0.7164 0.019 Uiso 1 1 calc R U . . .
C11 C 0.07155(18) 0.80636(17) 0.76199(13) 0.0150(3) Uani 1 1 d . . . . .
C12 C 0.0829(2) 0.90730(18) 0.79316(15) 0.0208(4) Uani 1 1 d . . . . .
H12A H 0.0105 0.9796 0.7868 0.025 Uiso 1 1 calc R U . . .
C13 C 0.1968(2) 0.90319(19) 0.83263(16) 0.0239(4) Uani 1 1 d . . . . .
H13A H 0.2019 0.9721 0.8536 0.029 Uiso 1 1 calc R U . . .
C14 C 0.30549(19) 0.79770(18) 0.84208(14) 0.0194(4) Uani 1 1 d . . . . .
H14A H 0.3840 0.7949 0.8695 0.023 Uiso 1 1 calc R U . . .
C15 C 0.29728(18) 0.69813(17) 0.81124(13) 0.0145(3) Uani 1 1 d . . . . .
C16 C 0.18050(17) 0.69947(17) 0.77040(12) 0.0134(3) Uani 1 1 d . . . . .
C17 C 0.52180(19) 0.5807(2) 0.84809(16) 0.0240(4) Uani 1 1 d . . . . .
H17A H 0.5166 0.6170 0.9036 0.029 Uiso 1 1 calc R U . . .
H17B H 0.5611 0.6277 0.7950 0.029 Uiso 1 1 calc R U . . .
C18 C 0.6035(2) 0.4467(2) 0.8729(2) 0.0393(6) Uani 1 1 d . . . . .
H18A H 0.5590 0.3967 0.9195 0.047 Uiso 0.55 1 calc R U P A 1
H18B H 0.6887 0.4373 0.9001 0.047 Uiso 0.55 1 calc R U P A 1
H18C H 0.6929 0.4438 0.8867 0.047 Uiso 0.45 1 calc R U P A 2
H18D H 0.5701 0.4062 0.9327 0.047 Uiso 0.45 1 calc R U P A 2
C19 C 0.7177(3) 0.2921(3) 0.7822(2) 0.0262(9) Uani 0.702(7) 1 d . . P A 1
H19A H 0.7898 0.2854 0.8239 0.031 Uiso 0.702(7) 1 calc R U P A 1
H19B H 0.7526 0.2918 0.7176 0.031 Uiso 0.702(7) 1 calc R U P A 1
C20 C 0.6736(4) 0.1803(3) 0.8171(3) 0.0240(8) Uani 0.702(7) 1 d . . P A 1
H20A H 0.7480 0.1044 0.8220 0.029 Uiso 0.702(7) 1 calc R U P A 1
H20B H 0.6348 0.1799 0.8806 0.029 Uiso 0.702(7) 1 calc R U P A 1
C19B C 0.6829(6) 0.2510(6) 0.8519(5) 0.0178(19) Uani 0.298(7) 1 d . . P A 2
H19C H 0.6337 0.2131 0.9033 0.021 Uiso 0.298(7) 1 calc R U P A 2
H19D H 0.7685 0.2422 0.8780 0.021 Uiso 0.298(7) 1 calc R U P A 2
C20B C 0.7010(8) 0.1875(8) 0.7718(7) 0.0209(18) Uani 0.298(7) 1 d . . P A 2
H20C H 0.7381 0.2327 0.7163 0.025 Uiso 0.298(7) 1 calc R U P A 2
H20D H 0.7606 0.1024 0.7916 0.025 Uiso 0.298(7) 1 calc R U P A 2
C21 C 0.53436(19) 0.07920(17) 0.77991(14) 0.0195(4) Uani 1 1 d . . . . .
H21A H 0.4971 0.0775 0.8440 0.023 Uiso 1 1 calc R U . . .
H21B H 0.6094 0.0039 0.7841 0.023 Uiso 1 1 calc R U . . .
C22 C 0.43384(18) 0.08113(17) 0.71210(15) 0.0192(4) Uani 1 1 d . . . . .
H22A H 0.4708 0.0819 0.6480 0.023 Uiso 1 1 calc R U . . .
H22B H 0.4058 0.0065 0.7337 0.023 Uiso 1 1 calc R U . . .
C23 C -0.05108(17) 0.42116(17) 0.92332(13) 0.0152(4) Uani 1 1 d . . . . .
C24 C -0.07759(19) 0.36451(18) 1.02011(14) 0.0191(4) Uani 1 1 d . . . . .
H24A H 0.0004 0.3410 1.0599 0.029 Uiso 1 1 calc R U . . .
H24B H -0.1023 0.2910 1.0205 0.029 Uiso 1 1 calc R U . . .
H24C H -0.1487 0.4234 1.0451 0.029 Uiso 1 1 calc R U . . .
C25 C 0.25103(18) 0.14497(17) 0.98731(14) 0.0174(4) Uani 1 1 d . . . . .
C26 C 0.3446(2) 0.82714(18) 0.51336(15) 0.0228(4) Uani 1 1 d . . . . .

loop_
_atom_site_aniso_label
_atom_site_aniso_U_11
_atom_site_aniso_U_22
_atom_site_aniso_U_33
_atom_site_aniso_U_23
_atom_site_aniso_U_13
_atom_site_aniso_U_12
Ba1 0.01026(5) 0.01341(6) 0.01705(6) -0.00506(4) -0.00064(4) -0.00304(4)
Fe1 0.01033(12) 0.01335(12) 0.01245(12) -0.00467(9) -0.00064(9) -0.00338(9)
S1 0.0143(2) 0.0145(2) 0.0176(2) -0.00646(17) -0.00141(17) -0.00356(17)
S2 0.0167(2) 0.0131(2) 0.0279(3) -0.00741(18) -0.00346(18) -0.00419(17)
F1 0.0212(6) 0.0265(6) 0.0369(7) -0.0098(5) -0.0121(5) -0.0061(5)
F2 0.0218(6) 0.0161(6) 0.0345(7) -0.0105(5) 0.0014(5) -0.0043(5)
F3 0.0281(7) 0.0261(7) 0.0319(7) -0.0042(5) 0.0117(5) -0.0107(5)
F4 0.0567(10) 0.0380(9) 0.0296(8) 0.0072(7) 0.0144(7) 0.0234(7)
F5 0.0296(7) 0.0242(6) 0.0337(7) -0.0055(5) 0.0163(6) -0.0051(5)
F6 0.0460(9) 0.0373(8) 0.0982(14) -0.0461(9) 0.0246(9) -0.0252(7)
O1 0.0129(6) 0.0152(6) 0.0200(7) -0.0087(5) -0.0002(5) -0.0045(5)
O2 0.0115(6) 0.0160(6) 0.0187(6) -0.0084(5) -0.0005(5) -0.0038(5)
O3 0.0124(6) 0.0215(7) 0.0235(7) -0.0105(6) -0.0024(5) -0.0042(5)
O4 0.0149(15) 0.020(2) 0.019(2) -0.0016(16) -0.0010(16) -0.0029(13)
O4B 0.0144(18) 0.019(2) 0.026(3) -0.006(2) -0.004(2) -0.0042(16)
O5 0.0150(7) 0.0153(7) 0.0309(8) -0.0022(6) -0.0030(6) -0.0030(5)
O6 0.0145(6) 0.0140(6) 0.0203(7) -0.0056(5) 0.0004(5) -0.0022(5)
O7 0.0332(8) 0.0269(8) 0.0234(8) -0.0066(6) 0.0075(6) -0.0159(7)
O8 0.0238(8) 0.0200(7) 0.0365(9) -0.0155(6) 0.0043(6) -0.0031(6)
O9 0.0263(8) 0.0253(8) 0.0366(9) -0.0083(7) -0.0167(7) -0.0046(6)
O10 0.0385(10) 0.0367(10) 0.0249(8) 0.0108(7) 0.0134(7) 0.0036(8)
O11 0.0199(13) 0.0187(16) 0.040(4) -0.011(2) -0.0051(15) -0.0064(11)
O11B 0.025(2) 0.019(2) 0.033(6) -0.009(3) -0.010(3) -0.0077(18)
O12 0.0381(9) 0.0228(8) 0.0186(7) -0.0004(6) 0.0097(6) 0.0055(7)
N1 0.0115(7) 0.0187(8) 0.0149(7) -0.0036(6) -0.0003(6) -0.0049(6)
N2 0.0116(7) 0.0177(8) 0.0138(7) -0.0043(6) 0.0000(6) -0.0035(6)
N3 0.0147(7) 0.0182(8) 0.0167(8) -0.0038(6) -0.0008(6) -0.0023(6)
C1 0.0155(8) 0.0162(9) 0.0127(8) -0.0052(7) 0.0039(7) -0.0079(7)
C2 0.0157(9) 0.0167(9) 0.0172(9) -0.0050(7) 0.0038(7) -0.0069(7)
C3 0.0232(10) 0.0170(9) 0.0275(11) -0.0080(8) 0.0039(8) -0.0078(8)
C4 0.0283(11) 0.0225(10) 0.0342(12) -0.0138(9) -0.0004(9) -0.0127(9)
C5 0.0211(10) 0.0264(11) 0.0281(11) -0.0107(9) -0.0015(8) -0.0121(8)
C6 0.0167(9) 0.0193(9) 0.0178(9) -0.0065(7) 0.0016(7) -0.0085(7)
C7 0.0133(8) 0.0232(10) 0.0173(9) -0.0063(7) -0.0012(7) -0.0078(7)
C8 0.0144(9) 0.0220(10) 0.0202(9) -0.0054(8) -0.0055(7) -0.0018(7)
C9 0.0112(8) 0.0207(9) 0.0232(10) -0.0070(8) -0.0019(7) -0.0014(7)
C10 0.0156(9) 0.0145(8) 0.0146(8) -0.0029(7) 0.0013(7) -0.0016(7)
C11 0.0167(9) 0.0153(9) 0.0135(8) -0.0029(7) 0.0011(7) -0.0061(7)
C12 0.0238(10) 0.0144(9) 0.0247(10) -0.0064(8) 0.0020(8) -0.0054(8)
C13 0.0295(11) 0.0191(10) 0.0287(11) -0.0103(8) 0.0002(9) -0.0118(8)
C14 0.0204(9) 0.0225(10) 0.0199(9) -0.0062(8) -0.0012(7) -0.0119(8)
C15 0.0146(8) 0.0182(9) 0.0127(8) -0.0051(7) 0.0019(7) -0.0069(7)
C16 0.0152(8) 0.0162(9) 0.0110(8) -0.0035(7) 0.0018(6) -0.0078(7)
C17 0.0150(9) 0.0308(11) 0.0311(11) -0.0121(9) -0.0055(8) -0.0090(8)
C18 0.0273(12) 0.0368(14) 0.0541(16) -0.0102(12) -0.0173(11) -0.0073(10)
C19 0.0127(14) 0.0274(17) 0.035(2) -0.0040(14) -0.0029(12) -0.0036(12)
C20 0.0141(16) 0.0211(16) 0.031(2) -0.0012(16) -0.0063(15) 0.0006(12)
C19B 0.010(3) 0.018(3) 0.022(4) -0.001(3) -0.009(2) 0.000(2)
C20B 0.010(3) 0.027(4) 0.021(4) -0.002(3) 0.001(3) -0.003(3)
C21 0.0193(9) 0.0134(9) 0.0202(9) 0.0008(7) 0.0012(7) -0.0011(7)
C22 0.0159(9) 0.0125(9) 0.0264(10) -0.0047(7) 0.0026(7) -0.0009(7)
C23 0.0110(8) 0.0159(9) 0.0188(9) -0.0062(7) -0.0013(7) -0.0022(7)
C24 0.0205(9) 0.0192(9) 0.0163(9) -0.0028(7) 0.0028(7) -0.0060(8)
C25 0.0154(9) 0.0156(9) 0.0207(9) -0.0050(7) 0.0010(7) -0.0035(7)
C26 0.0277(11) 0.0160(9) 0.0252(10) -0.0078(8) 0.0109(8) -0.0072(8)

loop_
_atom_type_symbol
_atom_type_description
_atom_type_scat_dispersion_real
_atom_type_scat_dispersion_imag
_atom_type_scat_source
C C 0.0033 0.0016 'International Tables Vol C Tables 4.2.6.8 and 6.1.1.4'
H H 0.0000 0.0000 'International Tables Vol C Tables 4.2.6.8 and 6.1.1.4'
N N 0.0061 0.0033 'International Tables Vol C Tables 4.2.6.8 and 6.1.1.4'
O O 0.0106 0.0060 'International Tables Vol C Tables 4.2.6.8 and 6.1.1.4'
F F 0.0171 0.0103 'International Tables Vol C Tables 4.2.6.8 and 6.1.1.4'
S S 0.1246 0.1234 'International Tables Vol C Tables 4.2.6.8 and 6.1.1.4'
Fe Fe 0.3463 0.8444 'International Tables Vol C Tables 4.2.6.8 and 6.1.1.4'
Ba Ba -0.3244 2.2819 'International Tables Vol C Tables 4.2.6.8 and 6.1.1.4'

loop_
_geom_angle_atom_site_label_1
_geom_angle_atom_site_label_2
_geom_angle_atom_site_label_3
_geom_angle
_geom_angle_site_symmetry_1
_geom_angle_site_symmetry_3
O1 Ba1 O2 62.81(4) . .
O1 Ba1 O7 87.35(4) . .
O2 Ba1 O7 86.02(4) . .
O1 Ba1 O4 167.23(8) . .
O2 Ba1 O4 114.23(10) . .
O7 Ba1 O4 79.98(8) . .
O1 Ba1 O5 113.55(4) . .
O2 Ba1 O5 155.85(4) . .
O7 Ba1 O5 69.83(5) . .
O4 Ba1 O5 63.51(10) . .
O1 Ba1 O12 85.62(5) . 2_666
O2 Ba1 O12 131.91(4) . 2_666
O7 Ba1 O12 130.23(5) . 2_666
O4 Ba1 O12 103.77(10) . 2_666
O5 Ba1 O12 68.32(4) . 2_666
O1 Ba1 O4B 156.07(10) . .
O2 Ba1 O4B 111.84(12) . .
O7 Ba1 O4B 68.79(10) . .
O5 Ba1 O4B 60.83(12) . .
O12 Ba1 O4B 110.80(12) 2_666 .
O1 Ba1 O10 123.58(5) . .
O2 Ba1 O10 81.95(4) . .
O7 Ba1 O10 134.93(5) . .
O4 Ba1 O10 66.22(9) . .
O5 Ba1 O10 115.47(5) . .
O12 Ba1 O10 87.80(5) 2_666 .
O4B Ba1 O10 75.87(10) . .
O1 Ba1 O3 115.16(4) . .
O2 Ba1 O3 54.47(4) . .
O7 Ba1 O3 74.33(4) . .
O4 Ba1 O3 59.87(10) . .
O5 Ba1 O3 116.50(4) . .
O12 Ba1 O3 150.37(5) 2_666 .
O4B Ba1 O3 57.91(12) . .
O10 Ba1 O3 63.36(5) . .
O1 Ba1 O6 54.76(4) . .
O2 Ba1 O6 113.67(4) . .
O7 Ba1 O6 71.71(4) . .
O4 Ba1 O6 121.39(10) . .
O5 Ba1 O6 58.85(4) . .
O12 Ba1 O6 64.20(4) 2_666 .
O4B Ba1 O6 115.70(11) . .
O10 Ba1 O6 151.82(5) . .
O3 Ba1 O6 144.83(4) . .
O1 Ba1 O11 85.68(7) . .
O2 Ba1 O11 79.50(9) . .
O7 Ba1 O11 165.52(9) . .
O4 Ba1 O11 106.30(9) . .
O5 Ba1 O11 124.63(9) . .
O12 Ba1 O11 61.81(8) 2_666 .
O10 Ba1 O11 43.43(6) . .
O3 Ba1 O11 97.25(7) . .
O6 Ba1 O11 113.81(6) . .
O1 Ba1 Fe1 31.27(3) . .
O2 Ba1 Fe1 31.55(3) . .
O7 Ba1 Fe1 85.49(3) . .
O4 Ba1 Fe1 144.16(10) . .
O5 Ba1 Fe1 139.71(3) . .
O12 Ba1 Fe1 110.57(4) 2_666 .
O4B Ba1 Fe1 138.61(11) . .
O10 Ba1 Fe1 104.56(4) . .
O3 Ba1 Fe1 84.74(3) . .
O6 Ba1 Fe1 83.75(3) . .
O11 Ba1 Fe1 81.96(8) . .
O1 Fe1 O2 91.36(5) . .
O1 Fe1 N1 89.15(6) . .
O2 Fe1 N1 153.38(6) . .
O1 Fe1 N2 160.13(6) . .
O2 Fe1 N2 88.78(6) . .
N1 Fe1 N2 81.99(6) . .
O1 Fe1 N3 100.86(6) . .
O2 Fe1 N3 106.32(6) . .
N1 Fe1 N3 99.70(6) . .
N2 Fe1 N3 98.15(6) . .
O1 Fe1 Ba1 44.85(4) . .
O2 Fe1 Ba1 46.53(4) . .
N1 Fe1 Ba1 128.90(5) . .
N2 Fe1 Ba1 132.35(4) . .
N3 Fe1 Ba1 108.52(4) . .
O9 S1 O8 115.71(10) . .
O9 S1 O7 114.37(10) . .
O8 S1 O7 114.80(10) . .
O9 S1 C25 102.88(9) . .
O8 S1 C25 103.56(9) . .
O7 S1 C25 103.11(9) . .
O12 S2 O10 114.26(10) . .
O12 S2 O11 125.3(4) . .
O10 S2 O11 102.9(4) . .
O12 S2 O11B 99.3(6) . .
O10 S2 O11B 131.6(6) . .
O12 S2 C26 103.93(9) . .
O10 S2 C26 102.77(10) . .
O11 S2 C26 105.25(14) . .
O11B S2 C26 101.7(2) . .
O12 S2 Ba1 133.22(6) . .
O10 S2 Ba1 44.56(9) . .
O11 S2 Ba1 59.2(4) . .
O11B S2 Ba1 87.0(6) . .
C26 S2 Ba1 120.19(7) . .
C1 O1 Fe1 127.38(12) . .
C1 O1 Ba1 128.74(11) . .
Fe1 O1 Ba1 103.88(5) . .
C16 O2 Fe1 129.69(11) . .
C16 O2 Ba1 128.32(11) . .
Fe1 O2 Ba1 101.92(5) . .
C15 O3 C17 117.57(15) . .
C15 O3 Ba1 120.31(10) . .
C17 O3 Ba1 115.57(11) . .
C19 O4 C18 113.9(3) . .
C19 O4 Ba1 112.2(3) . .
C18 O4 Ba1 111.5(2) . .
C18 O4B C19B 113.6(4) . .
C18 O4B Ba1 119.6(3) . .
C19B O4B Ba1 111.6(4) . .
C20B O5 C21 122.7(4) . .
C21 O5 C20 108.3(2) . .
C20B O5 Ba1 115.1(3) . .
C21 O5 Ba1 117.48(11) . .
C20 O5 Ba1 111.48(15) . .
C2 O6 C22 117.85(14) . .
C2 O6 Ba1 117.68(10) . .
C22 O6 Ba1 116.00(10) . .
S1 O7 Ba1 165.07(10) . .
S2 O10 Ba1 114.79(12) . .
S2 O11 Ba1 97.7(4) . .
S2 O12 Ba1 127.94(11) . 2_666
C7 N1 C8 120.02(16) . .
C7 N1 Fe1 126.21(13) . .
C8 N1 Fe1 113.60(12) . .
C10 N2 C9 121.66(16) . .
C10 N2 Fe1 127.44(13) . .
C9 N2 Fe1 110.82(12) . .
C23 N3 Fe1 172.38(15) . .
O1 C1 C6 123.64(17) . .
O1 C1 C2 117.34(16) . .
C6 C1 C2 119.01(17) . .
C3 C2 O6 125.77(17) . .
C3 C2 C1 120.99(18) . .
O6 C2 C1 113.23(16) . .
C2 C3 C4 119.62(19) . .
C5 C4 C3 120.68(19) . .
C4 C5 C6 121.06(19) . .
C5 C6 C1 118.57(18) . .
C5 C6 C7 117.98(17) . .
C1 C6 C7 123.41(17) . .
N1 C7 C6 124.68(17) . .
N1 C8 C9 110.11(15) . .
N2 C9 C8 109.65(15) . .
N2 C10 C11 124.89(17) . .
C12 C11 C16 119.05(17) . .
C12 C11 C10 117.81(17) . .
C16 C11 C10 123.09(17) . .
C13 C12 C11 121.35(19) . .
C12 C13 C14 120.37(18) . .
C15 C14 C13 119.42(18) . .
C14 C15 O3 125.28(17) . .
C14 C15 C16 121.50(17) . .
O3 C15 C16 113.11(15) . .
O2 C16 C11 124.15(16) . .
O2 C16 C15 117.53(16) . .
C11 C16 C15 118.30(16) . .
O3 C17 C18 107.94(17) . .
O4B C18 C17 119.0(3) . .
C17 C18 O4 104.9(2) . .
O4 C19 C20 115.4(3) . .
O5 C20 C19 107.4(3) . .
O4B C19B C20B 108.6(6) . .
O5 C20B C19B 106.9(6) . .
O5 C21 C22 110.29(15) . .
O6 C22 C21 108.63(16) . .
N3 C23 C24 179.0(2) . .
F2 C25 F1 107.94(15) . .
F2 C25 F3 107.59(15) . .
F1 C25 F3 107.09(16) . .
F2 C25 S1 111.70(13) . .
F1 C25 S1 111.80(13) . .
F3 C25 S1 110.52(13) . .
F6 C26 F4 107.81(19) . .
F6 C26 F5 108.56(17) . .
F4 C26 F5 106.51(18) . .
F6 C26 S2 110.45(16) . .
F4 C26 S2 111.88(14) . .
F5 C26 S2 111.45(14) . .

loop_
_geom_bond_atom_site_label_1
_geom_bond_atom_site_label_2
_geom_bond_distance
_geom_bond_site_symmetry_2
Ba1 O1 2.6584(13) .
Ba1 O2 2.7141(13) .
Ba1 O7 2.7458(15) .
Ba1 O4 2.765(5) .
Ba1 O5 2.7918(14) .
Ba1 O12 2.8012(16) 2_666
Ba1 O4B 2.847(5) .
Ba1 O10 2.8509(19) .
Ba1 O3 2.9129(13) .
Ba1 O6 2.9263(13) .
Ba1 O11 3.199(10) .
Ba1 Fe1 3.6592(4) .
Fe1 O1 1.9565(13) .
Fe1 O2 1.9569(13) .
Fe1 N1 2.0540(15) .
Fe1 N2 2.0589(16) .
Fe1 N3 2.0962(17) .
S1 O9 1.4370(15) .
S1 O8 1.4371(15) .
S1 O7 1.4465(15) .
S1 C25 1.833(2) .
S2 O12 1.4325(17) .
S2 O10 1.4333(18) .
S2 O11 1.457(3) .
S2 O11B 1.478(5) .
S2 C26 1.824(2) .
F1 C25 1.335(2) .
F2 C25 1.332(2) .
F3 C25 1.342(2) .
F4 C26 1.327(3) .
F5 C26 1.330(2) .
F6 C26 1.321(3) .
O1 C1 1.319(2) .
O2 C16 1.318(2) .
O3 C15 1.386(2) .
O3 C17 1.435(2) .
O4 C19 1.424(6) .
O4 C18 1.531(5) .
O4B C18 1.234(6) .
O4B C19B 1.486(8) .
O5 C20B 1.418(8) .
O5 C21 1.429(2) .
O5 C20 1.469(4) .
O6 C2 1.387(2) .
O6 C22 1.439(2) .
O12 Ba1 2.8012(16) 2_666
N1 C7 1.287(2) .
N1 C8 1.473(2) .
N2 C10 1.283(2) .
N2 C9 1.470(2) .
N3 C23 1.141(3) .
C1 C6 1.417(3) .
C1 C2 1.422(3) .
C2 C3 1.379(3) .
C3 C4 1.403(3) .
C4 C5 1.374(3) .
C5 C6 1.417(3) .
C6 C7 1.458(3) .
C8 C9 1.534(3) .
C10 C11 1.459(3) .
C11 C12 1.410(3) .
C11 C16 1.416(3) .
C12 C13 1.375(3) .
C13 C14 1.404(3) .
C14 C15 1.379(3) .
C15 C16 1.425(2) .
C17 C18 1.512(3) .
C19 C20 1.500(5) .
C19B C20B 1.499(12) .
C21 C22 1.504(3) .
C23 C24 1.455(3) .
